data_7245701
loop_
_publ_author_name
'Kusumoto, Sotaro'
'Atoini, Youssef'
'Masuda, Shunya'
'Koide, Yoshihiro'
'Kim, Jee Young'
'Hayami, Shinya'
'Kim, Yang'
'Harrowfield, Jack'
'Thu\'ery, Pierre'

_publ_section_title
;
 Varied role of organic carboxylate dizwitterions and anionic donors in
 mixed-ligand uranyl ion coordination polymers
;
_journal_name_full CrystEngComm
_journal_paper_doi 10.1039/D2CE01187E
_journal_year 2022
_chemical_formula_sum 'C38 H43 N3 O18 U'
_chemical_formula_weight 1067.78
_space_group_crystal_system orthorhombic
_space_group_IT_number 29
_space_group_name_Hall 'P 2c -2ac'
_space_group_name_H-M_alt 'P c a 21'
_atom_sites_solution_hydrogens mixed
_audit_update_record
;
2022-08-23 deposited with the CCDC.	2022-10-21 downloaded from the CCDC.
;
_cell_angle_alpha 90
_cell_angle_beta 90
_cell_angle_gamma 90
_cell_formula_units_Z 4
_cell_length_a 14.7890(4)
_cell_length_b 9.6838(3)
_cell_length_c 28.1690(7)
_cell_measurement_reflns_used 9920
_cell_measurement_temperature 100(2)
_cell_measurement_theta_max 30.4136
_cell_measurement_theta_min 2.5525
_cell_volume 4034.19(19)
_computing_cell_refinement 'SAINT V8.40B (Bruker AXS LLC, 2019)'
_computing_data_collection 'Bruker Instrument Service vV6.2.16'
_computing_data_reduction 'SAINT V8.40B (Bruker AXS LLC, 2019)'
_computing_molecular_graphics 'shelXle (C.B. Huebschle, rev 1328)'
_computing_structure_refinement 'SHELXL-2019/1 (Sheldrick, 2019)'
_computing_structure_solution 'XT, VERSION 2018/2'
_diffrn_ambient_temperature 100(2)
_diffrn_detector_area_resol_mean 7.41
_diffrn_detector_type 'Bruker PHOTON III area detector'
_diffrn_measured_fraction_theta_full 1.000
_diffrn_measured_fraction_theta_max 1.000
_diffrn_measurement_device 'Kappa diffractometer'
_diffrn_measurement_device_type 'Bruker D8 Quest'
_diffrn_measurement_method '\f and \w scans'
_diffrn_radiation_monochromator 'multilayer mirror optics'
_diffrn_radiation_type MoK\a
_diffrn_radiation_wavelength 0.71073
_diffrn_reflns_av_R_equivalents 0.0469
_diffrn_reflns_av_unetI/netI 0.0276
_diffrn_reflns_limit_h_max 19
_diffrn_reflns_limit_h_min -19
_diffrn_reflns_limit_k_max 13
_diffrn_reflns_limit_k_min -13
_diffrn_reflns_limit_l_max 38
_diffrn_reflns_limit_l_min -38
_diffrn_reflns_number 111788
_diffrn_reflns_theta_full 28.70
_diffrn_reflns_theta_max 28.70
_diffrn_reflns_theta_min 2.10
_diffrn_source 'microfocus sealed X-ray tube'
_diffrn_source_current 1.4
_diffrn_source_type 'Incoatec I\ms 70 W'
_diffrn_source_voltage 50
_exptl_absorpt_coefficient_mu 4.106
_exptl_absorpt_correction_T_max 0.75
_exptl_absorpt_correction_T_min 0.62
_exptl_absorpt_correction_type multi-scan
_exptl_absorpt_process_details
;
Krause, L., Herbst-Irmer, R., Sheldrick, G. M., Stalke, D. (2015).
"Comparison of silver and molybdenum microfocus X-ray sources for
single-crystal structure determination"
J. Appl. Cryst. 48, 3-10.
doi:10.1107/S1600576714022985
;
_exptl_crystal_colour 'translucent light yellow'
_exptl_crystal_density_diffrn 1.758
_exptl_crystal_density_method 'not measured'
_exptl_crystal_description block
_exptl_crystal_F_000 2112
_exptl_crystal_size_max 0.079
_exptl_crystal_size_mid 0.073
_exptl_crystal_size_min 0.072
_refine_diff_density_max 0.945
_refine_diff_density_min -0.376
_refine_ls_abs_structure_details
;
Refined as an inversion twin.
;
_refine_ls_abs_structure_Flack 0.005(4)
_refine_ls_extinction_method none
_refine_ls_goodness_of_fit_ref 1.045
_refine_ls_hydrogen_treatment mixed
_refine_ls_matrix_type full
_refine_ls_number_parameters 573
_refine_ls_number_reflns 10343
_refine_ls_number_restraints 12
_refine_ls_restrained_S_all 1.044
_refine_ls_R_factor_all 0.0215
_refine_ls_R_factor_gt 0.0187
_refine_ls_shift/su_max 0.002
_refine_ls_shift/su_mean 0.000
_refine_ls_structure_factor_coef Fsqd
_refine_ls_weighting_details 'w=1/[\s^2^(Fo^2^)+(0.0159P)^2^+2.4508P] where P=(Fo^2^+2Fc^2^)/3'
_refine_ls_weighting_scheme calc
_refine_ls_wR_factor_gt 0.0424
_refine_ls_wR_factor_ref 0.0437
_reflns_number_gt 9644
_reflns_number_total 10343
_reflns_threshold_expression 'I > 2\s(I)'
_cod_data_source_file d2ce01187e1.cif
_cod_data_source_block 1
_cod_depositor_comments
;
The following automatic conversions were performed:

data item '_exptl_absorpt_correction_type' value 'Multi-Scan' was
changed to 'multi-scan' in accordance with the
/home/data/users/saulius/crontab/automatic-downloads/rss-feeds/RSC/lib/dictionaries/cif_core.dic
dictionary named 'cif_core.dic' version 2.4.2 last updated on
2011-04-26.

Automatic conversion script
Id: cif_fix_values 7556 2019-12-06 15:28:31Z antanas 
;
_cod_database_code 7245701

loop_
_space_group_symop_operation_xyz
'x, y, z'
'-x, -y, z+1/2'
'-x+1/2, y, z+1/2'
'x+1/2, -y, z'

loop_
_atom_site_type_symbol
_atom_site_label
_atom_site_fract_x
_atom_site_fract_y
_atom_site_fract_z
_atom_site_U_iso_or_equiv
_atom_site_adp_type
_atom_site_calc_flag
_atom_site_refinement_flags_adp
_atom_site_refinement_flags_occupancy
_atom_site_refinement_flags_posn
_atom_site_occupancy
_atom_site_disorder_assembly
_atom_site_disorder_group
U U1 0.28463(2) 0.68626(2) 0.36805(2) 0.01162(4) Uani d . . . 1 . .
O O1 0.39968(18) 0.6475(3) 0.35707(9) 0.0191(6) Uani d . . . 1 . .
O O2 0.16897(19) 0.7246(3) 0.37985(9) 0.0202(6) Uani d . . . 1 . .
O O3 0.2345(2) 0.5096(4) 0.31907(12) 0.0226(8) Uani d . . . 1 . .
O O4 0.3141(2) 0.4726(3) 0.25221(12) 0.0212(6) Uani d . . . 1 . .
O O5 0.18535(19) -0.0765(2) -0.13022(17) 0.0228(5) Uani d . . . 1 . .
O O6 0.2716(2) 0.0672(4) -0.08863(13) 0.0312(8) Uani d . . . 1 . .
O O7 0.3186(2) 0.7401(3) 0.44790(10) 0.0155(5) Uani d . . . 1 . .
O O8 0.4656(2) 0.7187(3) 0.46677(10) 0.0219(6) Uani d . . . 1 . .
O O9 0.3422(2) 0.4733(3) 0.50675(10) 0.0184(6) Uani d . . . 1 . .
O O10 0.3482(2) 0.4244(3) 0.58403(10) 0.0206(6) Uani d . . D 1 . .
H H10 0.343(4) 0.337(2) 0.5742(18) 0.025000 Uiso d U . D 1 . .
O O11 0.3099(2) 0.7438(3) 0.70221(10) 0.0187(6) Uani d . . . 1 . .
O O12 0.2815(2) 0.9647(3) 0.69417(10) 0.0222(6) Uani d . . D 1 . .
H H12 0.284(3) 1.029(4) 0.6714(14) 0.027000 Uiso d U . D 1 . .
O O13 0.2903(2) 1.1401(3) 0.63409(11) 0.0217(6) Uani d . . . 1 . .
O O14 0.3528(2) 1.1693(3) 0.56388(10) 0.0220(6) Uani d . . . 1 . .
O O15 0.2631(3) 0.4810(4) 0.41676(12) 0.0234(8) Uani d . . D 1 . .
H H15A 0.283(3) 0.480(6) 0.4440(9) 0.035000 Uiso d U . D 1 . .
H H15B 0.218(2) 0.433(5) 0.4143(17) 0.035000 Uiso d U . D 1 . .
O O16 0.2750(2) 0.7803(3) 0.28837(10) 0.0186(6) Uani d . . D 1 . .
H H16A 0.244(3) 0.768(5) 0.2639(11) 0.028000 Uiso d U . D 1 . .
H H16B 0.316(3) 0.837(4) 0.2822(16) 0.028000 Uiso d U . D 1 . .
O O17 0.4163(2) -0.0688(3) 0.27193(11) 0.0255(6) Uani d . . . 1 . .
O O18 0.3774(2) 0.3113(3) -0.09155(14) 0.0338(8) Uani d . . D 1 . .
H H18A 0.421(3) 0.300(5) -0.0724(19) 0.051000 Uiso d U . D 1 . .
H H18B 0.348(3) 0.238(4) -0.091(2) 0.051000 Uiso d U . D 1 . .
N N1 0.0002(2) 0.3313(3) 0.21168(11) 0.0145(6) Uani d . . . 1 . .
N N2 -0.0399(2) 0.1812(4) -0.03740(12) 0.0171(7) Uani d . . . 1 . .
N N3 0.4947(4) 0.1171(5) 0.29144(17) 0.0426(11) Uani d . . . 1 . .
C C1 0.2447(3) 0.4692(4) 0.27634(14) 0.0162(7) Uani d . . . 1 . .
C C2 0.1585(3) 0.4135(4) 0.25399(13) 0.0141(7) Uani d . . . 1 . .
C C3 0.0799(3) 0.3987(4) 0.28072(14) 0.0169(7) Uani d . . . 1 . .
H H3 0.080509 0.416497 0.313877 0.020000 Uiso calc U . R 1 . .
C C4 0.0015(3) 0.3581(4) 0.25873(14) 0.0172(8) Uani d . . . 1 . .
H H4 -0.052458 0.348718 0.276782 0.021000 Uiso calc U . R 1 . .
C C5 0.0760(3) 0.3411(4) 0.18550(14) 0.0167(8) Uani d . . . 1 . .
H H5 0.074202 0.319548 0.152617 0.020000 Uiso calc U . R 1 . .
C C6 0.1560(3) 0.3821(4) 0.20591(14) 0.0173(8) Uani d . . . 1 . .
H H6 0.209286 0.388831 0.187243 0.021000 Uiso calc U . R 1 . .
C C7 -0.0885(3) 0.2884(4) 0.19044(14) 0.0179(8) Uani d . . . 1 . .
H H7A -0.135218 0.356241 0.199853 0.021000 Uiso calc U . R 1 . .
H H7B -0.105915 0.197897 0.203981 0.021000 Uiso calc U . R 1 . .
C C8 -0.0880(3) 0.2768(4) 0.13705(14) 0.0178(8) Uani d . . . 1 . .
C C9 -0.0973(3) 0.3968(4) 0.10935(14) 0.0189(8) Uani d . . . 1 . .
C C10 -0.1036(3) 0.3842(5) 0.05990(15) 0.0217(8) Uani d . . . 1 . .
C C11 -0.1084(3) 0.2524(5) 0.03938(15) 0.0207(8) Uani d . . . 1 . .
C C12 -0.0992(3) 0.1325(5) 0.06729(15) 0.0206(8) Uani d . . . 1 . .
C C13 -0.0835(3) 0.1454(5) 0.11616(15) 0.0191(8) Uani d . . . 1 . .
C C14 -0.0975(3) 0.5390(5) 0.13166(16) 0.0247(9) Uani d . . . 1 . .
H H14A -0.042185 0.588179 0.122714 0.037000 Uiso calc U . R 1 . .
H H14B -0.100303 0.530116 0.166282 0.037000 Uiso calc U . R 1 . .
H H14C -0.150294 0.590805 0.120419 0.037000 Uiso calc U . R 1 . .
C C15 -0.1045(3) 0.5151(5) 0.02996(16) 0.0284(10) Uani d . . . 1 . .
H H15C -0.164428 0.557922 0.031655 0.043000 Uiso calc U . R 1 . .
H H15D -0.090601 0.491776 -0.003104 0.043000 Uiso calc U . R 1 . .
H H15E -0.059003 0.579700 0.042049 0.043000 Uiso calc U . R 1 . .
C C16 -0.1064(3) -0.0099(5) 0.04507(17) 0.0267(9) Uani d . . . 1 . .
H H16C -0.046443 -0.040401 0.034629 0.040000 Uiso calc U . R 1 . .
H H16D -0.147266 -0.006074 0.017705 0.040000 Uiso calc U . R 1 . .
H H16E -0.130238 -0.075201 0.068528 0.040000 Uiso calc U . R 1 . .
C C17 -0.0610(3) 0.0187(5) 0.14547(16) 0.0240(9) Uani d . . . 1 . .
H H17A -0.117119 -0.024955 0.156320 0.036000 Uiso calc U . R 1 . .
H H17B -0.024689 0.045946 0.173013 0.036000 Uiso calc U . R 1 . .
H H17C -0.026715 -0.046872 0.126020 0.036000 Uiso calc U . R 1 . .
C C18 -0.1225(3) 0.2366(5) -0.01344(15) 0.0234(9) Uani d . . . 1 . .
H H18C -0.173846 0.173262 -0.019230 0.028000 Uiso calc U . R 1 . .
H H18D -0.137978 0.327520 -0.027298 0.028000 Uiso calc U . R 1 . .
C C19 0.0411(3) 0.2389(4) -0.02737(14) 0.0191(8) Uani d . . . 1 . .
H H19 0.044799 0.313504 -0.005539 0.023000 Uiso calc U . R 1 . .
C C20 0.1178(3) 0.1898(4) -0.04870(15) 0.0175(8) Uani d . . . 1 . .
H H20 0.174573 0.231045 -0.041840 0.021000 Uiso calc U . R 1 . .
C C21 0.1130(3) 0.0817(4) -0.07987(13) 0.0160(7) Uani d . . . 1 . .
C C22 0.0291(3) 0.0253(4) -0.09032(15) 0.0202(8) Uani d . . . 1 . .
H H22 0.024288 -0.048949 -0.112204 0.024000 Uiso calc U . R 1 . .
C C23 -0.0469(3) 0.0774(5) -0.06887(16) 0.0203(9) Uani d . . . 1 . .
H H23 -0.104623 0.040126 -0.076282 0.024000 Uiso calc U . R 1 . .
C C24 0.1987(3) 0.0201(4) -0.10116(15) 0.0196(8) Uani d . . . 1 . .
C C25 0.3612(2) 0.7618(4) 0.52796(12) 0.0104(7) Uani d . . . 1 . .
C C26 0.3476(2) 0.6585(4) 0.56210(13) 0.0105(6) Uani d . . . 1 . .
C C27 0.3309(2) 0.6954(3) 0.60881(13) 0.0109(6) Uani d . . . 1 . .
H H27 0.323969 0.624076 0.631694 0.013000 Uiso calc U . R 1 . .
C C28 0.3237(2) 0.8329(4) 0.62387(13) 0.0109(7) Uani d . . . 1 . .
C C29 0.3344(2) 0.9377(4) 0.58928(13) 0.0109(6) Uani d . . . 1 . .
C C30 0.3542(3) 0.8991(4) 0.54280(13) 0.0118(7) Uani d . . . 1 . .
H H30 0.363344 0.969933 0.519956 0.014000 Uiso calc U . R 1 . .
C C31 0.3857(2) 0.7348(4) 0.47669(13) 0.0108(7) Uani d . . . 1 . .
C C32 0.3462(2) 0.5098(4) 0.54792(13) 0.0124(7) Uani d . . . 1 . .
C C33 0.3050(3) 0.8459(4) 0.67656(14) 0.0141(7) Uani d . . . 1 . .
C C34 0.3259(3) 1.0934(4) 0.59656(13) 0.0138(7) Uani d . . . 1 . .
C C35 0.4178(4) 0.0569(5) 0.28095(17) 0.0339(11) Uani d . . . 1 . .
C C36 0.3315(4) 0.1439(5) 0.2807(2) 0.0366(12) Uani d . . . 1 . .
H H36A 0.331266 0.204025 0.252760 0.055000 Uiso calc U . R 1 . .
H H36B 0.329288 0.200585 0.309550 0.055000 Uiso calc U . R 1 . .
H H36C 0.278670 0.082907 0.279804 0.055000 Uiso calc U . R 1 . .
C C37 0.5755(4) 0.0336(6) 0.2949(2) 0.0343(12) Uani d . . . 1 . .
H H37A 0.558918 -0.061044 0.303672 0.051000 Uiso calc U . R 1 . .
H H37B 0.615644 0.072253 0.319188 0.051000 Uiso calc U . R 1 . .
H H37C 0.606717 0.032817 0.264217 0.051000 Uiso calc U . R 1 . .
C C38 0.5044(5) 0.2678(6) 0.2966(3) 0.060(2) Uani d . . . 1 . .
H H38A 0.444609 0.309555 0.301002 0.090000 Uiso calc U . R 1 . .
H H38B 0.532547 0.305941 0.267918 0.090000 Uiso calc U . R 1 . .
H H38C 0.542431 0.288289 0.324166 0.090000 Uiso calc U . R 1 . .

loop_
_atom_site_aniso_label
_atom_site_aniso_U_11
_atom_site_aniso_U_22
_atom_site_aniso_U_33
_atom_site_aniso_U_12
_atom_site_aniso_U_13
_atom_site_aniso_U_23
U1 0.01393(5) 0.01412(5) 0.00682(5) -0.00200(4) -0.00044(10) -0.00087(9)
O1 0.0151(12) 0.0293(14) 0.0129(18) -0.0010(11) 0.0003(9) -0.0040(10)
O2 0.0182(13) 0.0287(14) 0.0139(16) 0.0044(11) 0.0032(9) 0.0027(10)
O3 0.0316(19) 0.0233(17) 0.0129(15) -0.0103(14) -0.0010(13) -0.0027(12)
O4 0.0190(14) 0.0233(15) 0.0214(16) -0.0050(12) -0.0026(12) -0.0022(12)
O5 0.0422(14) 0.0160(11) 0.0102(12) 0.0106(10) -0.004(2) -0.0010(17)
O6 0.0200(16) 0.0305(17) 0.043(2) 0.0074(13) -0.0025(14) -0.0124(16)
O7 0.0167(14) 0.0206(15) 0.0091(13) -0.0006(12) -0.0015(11) -0.0012(11)
O8 0.0185(14) 0.0348(16) 0.0122(14) 0.0038(13) 0.0026(11) 0.0002(12)
O9 0.0336(17) 0.0112(13) 0.0105(13) 0.0011(11) -0.0012(12) -0.0020(10)
O10 0.0420(18) 0.0079(12) 0.0117(13) 0.0000(12) -0.0026(12) 0.0004(10)
O11 0.0292(16) 0.0165(13) 0.0104(13) 0.0015(12) 0.0029(11) 0.0011(11)
O12 0.0394(18) 0.0149(14) 0.0124(14) 0.0036(13) 0.0058(12) -0.0006(11)
O13 0.0372(18) 0.0108(12) 0.0169(14) 0.0035(12) 0.0069(13) -0.0031(11)
O14 0.0401(18) 0.0097(12) 0.0164(14) -0.0009(12) 0.0069(13) 0.0004(10)
O15 0.037(2) 0.0214(16) 0.0118(15) -0.0110(14) -0.0055(14) 0.0027(12)
O16 0.0255(17) 0.0210(15) 0.0092(13) -0.0061(12) -0.0031(11) 0.0015(11)
O17 0.0303(16) 0.0241(15) 0.0222(15) -0.0063(13) 0.0015(13) -0.0046(13)
O18 0.0269(18) 0.0309(18) 0.044(2) 0.0068(14) -0.0144(16) -0.0032(16)
N1 0.0147(15) 0.0181(16) 0.0107(15) -0.0015(12) 0.0007(12) -0.0011(12)
N2 0.0151(15) 0.0259(18) 0.0104(15) -0.0013(13) 0.0002(12) -0.0008(13)
N3 0.052(3) 0.037(2) 0.039(3) -0.007(2) -0.006(2) 0.002(2)
C1 0.0215(19) 0.0115(17) 0.0155(18) -0.0034(14) -0.0031(15) -0.0006(14)
C2 0.0177(18) 0.0120(16) 0.0126(17) -0.0001(14) -0.0006(14) -0.0004(13)
C3 0.0206(19) 0.0191(18) 0.0109(17) -0.0011(15) 0.0019(14) -0.0010(14)
C4 0.0195(19) 0.0214(19) 0.0107(17) -0.0002(16) 0.0032(14) 0.0007(15)
C5 0.0155(18) 0.024(2) 0.0103(17) 0.0002(15) 0.0024(14) -0.0025(14)
C6 0.0156(18) 0.023(2) 0.0135(18) -0.0011(15) 0.0031(14) -0.0019(15)
C7 0.0142(18) 0.028(2) 0.0112(17) -0.0033(16) 0.0009(14) 0.0006(15)
C8 0.0122(17) 0.030(2) 0.0112(18) -0.0034(15) -0.0009(14) -0.0003(15)
C9 0.0124(17) 0.029(2) 0.0158(19) -0.0013(15) 0.0001(14) 0.0020(16)
C10 0.0143(18) 0.032(2) 0.019(2) -0.0003(16) -0.0005(15) 0.0041(17)
C11 0.0108(18) 0.036(2) 0.0153(19) 0.0003(16) 0.0006(14) -0.0022(17)
C12 0.0134(18) 0.030(2) 0.018(2) -0.0020(16) 0.0032(15) -0.0027(17)
C13 0.0125(17) 0.029(2) 0.0154(19) -0.0024(16) 0.0018(15) -0.0003(16)
C14 0.028(2) 0.027(2) 0.020(2) -0.0025(18) 0.0005(17) 0.0010(17)
C15 0.030(2) 0.036(3) 0.020(2) -0.0013(19) 0.0011(18) 0.0087(19)
C16 0.023(2) 0.033(2) 0.024(2) -0.0048(18) 0.0032(18) -0.0066(19)
C17 0.025(2) 0.027(2) 0.020(2) 0.0014(17) 0.0017(17) -0.0006(17)
C18 0.0144(19) 0.040(2) 0.016(2) 0.0026(18) -0.0020(15) -0.0030(18)
C19 0.0197(19) 0.024(2) 0.0131(18) -0.0020(16) -0.0012(15) -0.0051(16)
C20 0.0143(18) 0.0174(18) 0.021(2) 0.0007(15) 0.0035(15) 0.0004(15)
C21 0.0174(18) 0.0186(18) 0.0120(18) 0.0014(15) 0.0004(14) 0.0016(14)
C22 0.025(2) 0.0195(19) 0.0160(19) -0.0038(16) -0.0054(16) -0.0021(15)
C23 0.018(2) 0.024(2) 0.019(2) -0.0066(17) -0.0082(17) 0.0010(17)
C24 0.024(2) 0.0165(19) 0.0181(19) 0.0046(15) -0.0006(16) 0.0002(15)
C25 0.0111(16) 0.0128(16) 0.0075(16) 0.0000(13) -0.0009(13) -0.0001(13)
C26 0.0109(16) 0.0118(16) 0.0087(16) -0.0005(13) -0.0018(13) 0.0012(12)
C27 0.0126(16) 0.0096(16) 0.0104(16) -0.0020(12) -0.0008(13) 0.0000(13)
C28 0.0112(16) 0.0119(17) 0.0095(16) -0.0003(12) -0.0010(13) -0.0006(13)
C29 0.0110(16) 0.0096(15) 0.0122(16) -0.0011(13) -0.0014(13) -0.0011(13)
C30 0.0145(16) 0.0109(16) 0.0101(16) -0.0012(13) -0.0009(13) 0.0010(13)
C31 0.0172(17) 0.0073(14) 0.0081(16) -0.0005(13) 0.0014(13) -0.0002(12)
C32 0.0124(17) 0.0121(16) 0.0126(17) -0.0001(13) -0.0001(13) 0.0008(13)
C33 0.0169(18) 0.0151(17) 0.0103(17) -0.0010(14) 0.0019(13) -0.0032(14)
C34 0.0179(18) 0.0101(16) 0.0133(17) 0.0002(14) -0.0021(14) -0.0023(13)
C35 0.044(3) 0.035(3) 0.022(2) -0.007(2) 0.006(2) 0.003(2)
C36 0.043(3) 0.024(2) 0.043(3) 0.001(2) -0.014(2) 0.004(2)
C37 0.030(3) 0.041(3) 0.032(3) -0.008(2) 0.000(2) 0.002(2)
C38 0.068(4) 0.026(3) 0.085(5) -0.016(3) -0.037(4) 0.011(3)

loop_
_atom_type_symbol
_atom_type_description
_atom_type_scat_dispersion_real
_atom_type_scat_dispersion_imag
_atom_type_scat_source
C C 0.0033 0.0016 'International Tables Vol C Tables 4.2.6.8 and 6.1.1.4'
H H 0.0000 0.0000 'International Tables Vol C Tables 4.2.6.8 and 6.1.1.4'
N N 0.0061 0.0033 'International Tables Vol C Tables 4.2.6.8 and 6.1.1.4'
O O 0.0106 0.0060 'International Tables Vol C Tables 4.2.6.8 and 6.1.1.4'
U U -9.6767 9.6646 'International Tables Vol C Tables 4.2.6.8 and 6.1.1.4'

loop_
_geom_angle_atom_site_label_1
_geom_angle_atom_site_label_2
_geom_angle_atom_site_label_3
_geom_angle_site_symmetry_1
_geom_angle_site_symmetry_3
_geom_angle
_geom_angle_publ_flag
O1 U1 O2 . . 179.28(12) ?
O1 U1 O3 . . 92.68(12) ?
O2 U1 O3 . . 87.57(13) ?
O1 U1 O5 . 3_565 91.70(12) ?
O2 U1 O5 . 3_565 88.51(12) ?
O3 U1 O5 . 3_565 142.85(14) ?
O1 U1 O7 . . 90.52(11) ?
O2 U1 O7 . . 88.88(12) ?
O3 U1 O7 . . 142.82(11) ?
O5 U1 O7 3_565 . 73.95(13) ?
O1 U1 O16 . . 88.54(12) ?
O2 U1 O16 . . 92.18(12) ?
O3 U1 O16 . . 73.02(11) ?
O5 U1 O16 3_565 . 70.23(14) ?
O7 U1 O16 . . 144.12(10) ?
O1 U1 O15 . . 92.90(13) ?
O2 U1 O15 . . 86.53(13) ?
O3 U1 O15 . . 72.03(10) ?
O5 U1 O15 3_565 . 144.49(14) ?
O7 U1 O15 . . 70.82(11) ?
O16 U1 O15 . . 145.05(11) ?
C1 O3 U1 . . 138.6(3) ?
C24 O5 U1 . 3_544 135.5(3) ?
C31 O7 U1 . . 139.2(2) ?
C32 O10 H10 . . 111.(3) ?
C33 O12 H12 . . 109.(3) ?
U1 O15 H15A . . 119.(4) ?
U1 O15 H15B . . 122.(4) ?
H15A O15 H15B . . 112.(3) ?
U1 O16 H16A . . 138.(3) ?
U1 O16 H16B . . 114.(3) ?
H16A O16 H16B . . 108.(2) ?
H18A O18 H18B . . 106.(2) ?
C5 N1 C4 . . 120.8(3) ?
C5 N1 C7 . . 122.0(3) ?
C4 N1 C7 . . 117.2(3) ?
C23 N2 C19 . . 121.1(4) ?
C23 N2 C18 . . 120.2(3) ?
C19 N2 C18 . . 118.8(3) ?
C35 N3 C37 . . 118.8(5) ?
C35 N3 C38 . . 123.1(5) ?
C37 N3 C38 . . 117.9(5) ?
O4 C1 O3 . . 127.7(4) ?
O4 C1 C2 . . 118.7(3) ?
O3 C1 C2 . . 113.6(4) ?
C6 C2 C3 . . 118.9(4) ?
C6 C2 C1 . . 120.2(3) ?
C3 C2 C1 . . 120.8(3) ?
C4 C3 C2 . . 119.4(4) ?
C4 C3 H3 . . 120.300000 ?
C2 C3 H3 . . 120.300000 ?
N1 C4 C3 . . 120.7(4) ?
N1 C4 H4 . . 119.700000 ?
C3 C4 H4 . . 119.700000 ?
N1 C5 C6 . . 120.6(4) ?
N1 C5 H5 . . 119.700000 ?
C6 C5 H5 . . 119.700000 ?
C5 C6 C2 . . 119.6(4) ?
C5 C6 H6 . . 120.200000 ?
C2 C6 H6 . . 120.200000 ?
N1 C7 C8 . . 114.5(3) ?
N1 C7 H7A . . 108.600000 ?
C8 C7 H7A . . 108.600000 ?
N1 C7 H7B . . 108.600000 ?
C8 C7 H7B . . 108.600000 ?
H7A C7 H7B . . 107.600000 ?
C13 C8 C9 . . 121.4(4) ?
C13 C8 C7 . . 119.0(4) ?
C9 C8 C7 . . 119.4(4) ?
C10 C9 C8 . . 119.1(4) ?
C10 C9 C14 . . 119.5(4) ?
C8 C9 C14 . . 121.4(4) ?
C9 C10 C11 . . 119.5(4) ?
C9 C10 C15 . . 118.6(4) ?
C11 C10 C15 . . 121.9(4) ?
C10 C11 C12 . . 121.0(4) ?
C10 C11 C18 . . 120.3(4) ?
C12 C11 C18 . . 118.7(4) ?
C13 C12 C11 . . 119.4(4) ?
C13 C12 C16 . . 119.8(4) ?
C11 C12 C16 . . 120.8(4) ?
C12 C13 C8 . . 119.0(4) ?
C12 C13 C17 . . 120.0(4) ?
C8 C13 C17 . . 121.1(4) ?
C9 C14 H14A . . 109.500000 ?
C9 C14 H14B . . 109.500000 ?
H14A C14 H14B . . 109.500000 ?
C9 C14 H14C . . 109.500000 ?
H14A C14 H14C . . 109.500000 ?
H14B C14 H14C . . 109.500000 ?
C10 C15 H15C . . 109.500000 ?
C10 C15 H15D . . 109.500000 ?
H15C C15 H15D . . 109.500000 ?
C10 C15 H15E . . 109.500000 ?
H15C C15 H15E . . 109.500000 ?
H15D C15 H15E . . 109.500000 ?
C12 C16 H16C . . 109.500000 ?
C12 C16 H16D . . 109.500000 ?
H16C C16 H16D . . 109.500000 ?
C12 C16 H16E . . 109.500000 ?
H16C C16 H16E . . 109.500000 ?
H16D C16 H16E . . 109.500000 ?
C13 C17 H17A . . 109.500000 ?
C13 C17 H17B . . 109.500000 ?
H17A C17 H17B . . 109.500000 ?
C13 C17 H17C . . 109.500000 ?
H17A C17 H17C . . 109.500000 ?
H17B C17 H17C . . 109.500000 ?
N2 C18 C11 . . 111.6(3) ?
N2 C18 H18C . . 109.300000 ?
C11 C18 H18C . . 109.300000 ?
N2 C18 H18D . . 109.300000 ?
C11 C18 H18D . . 109.300000 ?
H18C C18 H18D . . 108.000000 ?
N2 C19 C20 . . 119.9(4) ?
N2 C19 H19 . . 120.100000 ?
C20 C19 H19 . . 120.100000 ?
C19 C20 C21 . . 120.3(4) ?
C19 C20 H20 . . 119.800000 ?
C21 C20 H20 . . 119.800000 ?
C20 C21 C22 . . 118.9(4) ?
C20 C21 C24 . . 120.6(4) ?
C22 C21 C24 . . 120.4(4) ?
C23 C22 C21 . . 119.7(4) ?
C23 C22 H22 . . 120.200000 ?
C21 C22 H22 . . 120.200000 ?
N2 C23 C22 . . 120.1(4) ?
N2 C23 H23 . . 119.900000 ?
C22 C23 H23 . . 119.900000 ?
O6 C24 O5 . . 127.1(4) ?
O6 C24 C21 . . 118.3(4) ?
O5 C24 C21 . . 114.6(4) ?
C30 C25 C26 . . 117.6(3) ?
C30 C25 C31 . . 117.9(3) ?
C26 C25 C31 . . 124.5(3) ?
C27 C26 C25 . . 119.6(3) ?
C27 C26 C32 . . 120.0(3) ?
C25 C26 C32 . . 120.4(3) ?
C26 C27 C28 . . 123.1(3) ?
C26 C27 H27 . . 118.500000 ?
C28 C27 H27 . . 118.500000 ?
C27 C28 C29 . . 117.7(3) ?
C27 C28 C33 . . 112.9(3) ?
C29 C28 C33 . . 129.4(3) ?
C30 C29 C28 . . 118.6(3) ?
C30 C29 C34 . . 114.1(3) ?
C28 C29 C34 . . 127.3(3) ?
C29 C30 C25 . . 123.5(3) ?
C29 C30 H30 . . 118.300000 ?
C25 C30 H30 . . 118.300000 ?
O8 C31 O7 . . 127.4(3) ?
O8 C31 C25 . . 118.2(3) ?
O7 C31 C25 . . 114.2(3) ?
O9 C32 O10 . . 123.9(3) ?
O9 C32 C26 . . 122.5(3) ?
O10 C32 C26 . . 113.6(3) ?
O11 C33 O12 . . 120.3(4) ?
O11 C33 C28 . . 120.0(3) ?
O12 C33 C28 . . 119.7(3) ?
O14 C34 O13 . . 122.7(3) ?
O14 C34 C29 . . 117.2(3) ?
O13 C34 C29 . . 120.0(3) ?
O17 C35 N3 . . 119.8(5) ?
O17 C35 C36 . . 121.6(5) ?
N3 C35 C36 . . 118.6(5) ?
C35 C36 H36A . . 109.500000 ?
C35 C36 H36B . . 109.500000 ?
H36A C36 H36B . . 109.500000 ?
C35 C36 H36C . . 109.500000 ?
H36A C36 H36C . . 109.500000 ?
H36B C36 H36C . . 109.500000 ?
N3 C37 H37A . . 109.500000 ?
N3 C37 H37B . . 109.500000 ?
H37A C37 H37B . . 109.500000 ?
N3 C37 H37C . . 109.500000 ?
H37A C37 H37C . . 109.500000 ?
H37B C37 H37C . . 109.500000 ?
N3 C38 H38A . . 109.500000 ?
N3 C38 H38B . . 109.500000 ?
H38A C38 H38B . . 109.500000 ?
N3 C38 H38C . . 109.500000 ?
H38A C38 H38C . . 109.500000 ?
H38B C38 H38C . . 109.500000 ?

loop_
_geom_bond_atom_site_label_1
_geom_bond_atom_site_label_2
_geom_bond_site_symmetry_2
_geom_bond_distance
_geom_bond_publ_flag
U1 O1 . 1.770(3) ?
U1 O2 . 1.781(3) ?
U1 O3 . 2.320(3) ?
U1 O5 3_565 2.340(2) ?
U1 O7 . 2.363(3) ?
U1 O16 . 2.427(3) ?
U1 O15 . 2.436(3) ?
O3 C1 . 1.275(5) ?
O4 C1 . 1.232(5) ?
O5 C24 . 1.259(5) ?
O6 C24 . 1.223(5) ?
O7 C31 . 1.284(5) ?
O8 C31 . 1.223(5) ?
O9 C32 . 1.214(5) ?
O10 C32 . 1.312(4) ?
O10 H10 . 0.892(14) ?
O11 C33 . 1.226(5) ?
O12 C33 . 1.300(5) ?
O12 H12 . 0.896(14) ?
O13 C34 . 1.264(5) ?
O14 C34 . 1.244(5) ?
O15 H15A . 0.824(14) ?
O15 H15B . 0.821(14) ?
O16 H16A . 0.834(14) ?
O16 H16B . 0.834(14) ?
O17 C35 . 1.243(6) ?
O18 H18A . 0.844(14) ?
O18 H18B . 0.839(14) ?
N1 C5 . 1.346(5) ?
N1 C4 . 1.350(5) ?
N1 C7 . 1.499(5) ?
N2 C23 . 1.344(5) ?
N2 C19 . 1.351(5) ?
N2 C18 . 1.495(5) ?
N3 C35 . 1.312(7) ?
N3 C37 . 1.446(7) ?
N3 C38 . 1.473(7) ?
C1 C2 . 1.521(5) ?
C2 C6 . 1.388(5) ?
C2 C3 . 1.392(5) ?
C3 C4 . 1.372(6) ?
C3 H3 . 0.950000 ?
C4 H4 . 0.950000 ?
C5 C6 . 1.374(5) ?
C5 H5 . 0.950000 ?
C6 H6 . 0.950000 ?
C7 C8 . 1.508(5) ?
C7 H7A . 0.990000 ?
C7 H7B . 0.990000 ?
C8 C13 . 1.404(6) ?
C8 C9 . 1.406(6) ?
C9 C10 . 1.401(6) ?
C9 C14 . 1.514(6) ?
C10 C11 . 1.403(7) ?
C10 C15 . 1.522(6) ?
C11 C12 . 1.408(6) ?
C11 C18 . 1.510(6) ?
C12 C13 . 1.401(6) ?
C12 C16 . 1.518(6) ?
C13 C17 . 1.516(6) ?
C14 H14A . 0.980000 ?
C14 H14B . 0.980000 ?
C14 H14C . 0.980000 ?
C15 H15C . 0.980000 ?
C15 H15D . 0.980000 ?
C15 H15E . 0.980000 ?
C16 H16C . 0.980000 ?
C16 H16D . 0.980000 ?
C16 H16E . 0.980000 ?
C17 H17A . 0.980000 ?
C17 H17B . 0.980000 ?
C17 H17C . 0.980000 ?
C18 H18C . 0.990000 ?
C18 H18D . 0.990000 ?
C19 C20 . 1.368(6) ?
C19 H19 . 0.950000 ?
C20 C21 . 1.369(6) ?
C20 H20 . 0.950000 ?
C21 C22 . 1.387(6) ?
C21 C24 . 1.524(6) ?
C22 C23 . 1.373(6) ?
C22 H22 . 0.950000 ?
C23 H23 . 0.950000 ?
C25 C30 . 1.398(5) ?
C25 C26 . 1.402(5) ?
C25 C31 . 1.512(5) ?
C26 C27 . 1.385(5) ?
C26 C32 . 1.495(5) ?
C27 C28 . 1.402(5) ?
C27 H27 . 0.950000 ?
C28 C29 . 1.416(5) ?
C28 C33 . 1.515(5) ?
C29 C30 . 1.393(5) ?
C29 C34 . 1.527(5) ?
C30 H30 . 0.950000 ?
C35 C36 . 1.530(8) ?
C36 H36A . 0.980000 ?
C36 H36B . 0.980000 ?
C36 H36C . 0.980000 ?
C37 H37A . 0.980000 ?
C37 H37B . 0.980000 ?
C37 H37C . 0.980000 ?
C38 H38A . 0.980000 ?
C38 H38B . 0.980000 ?
C38 H38C . 0.980000 ?

loop_
_geom_hbond_atom_site_label_D
_geom_hbond_atom_site_label_H
_geom_hbond_atom_site_label_A
_geom_hbond_site_symmetry_A
_geom_hbond_distance_DH
_geom_hbond_distance_HA
_geom_hbond_distance_DA
_geom_hbond_angle_DHA
_geom_hbond_publ_flag
O10 H10 O14 1_545 0.892(14) 1.658(19) 2.535(4) 167.(5) ?
O12 H12 O13 . 0.896(14) 1.506(15) 2.402(4) 178.(6) ?
O15 H15A O9 . 0.824(14) 1.971(15) 2.792(4) 175.(5) ?
O15 H15B O18 3 0.821(14) 1.841(16) 2.660(5) 175.(6) ?
O16 H16A O11 3_554 0.834(14) 1.928(17) 2.755(4) 171.(5) ?
O16 H16B O17 1_565 0.834(14) 1.769(17) 2.592(4) 169.(5) ?
O18 H18A O8 2_664 0.844(14) 2.021(16) 2.859(4) 173.(6) ?
O18 H18B O6 . 0.839(14) 1.997(15) 2.835(5) 177.(7) ?
C4 H4 O1 4_465 0.950000 2.370000 3.153(5) 139.500000 ?
C5 H5 O10 3_554 0.950000 2.470000 3.174(5) 131.300000 ?
C7 H7A O4 4_465 0.990000 2.340000 3.234(5) 149.500000 ?
C7 H7B O17 4_455 0.990000 2.310000 3.130(5) 139.600000 ?
C18 H18C O7 2_564 0.990000 2.480000 3.106(5) 121.000000 ?
C19 H19 O9 3_554 0.950000 2.300000 3.009(5) 130.500000 ?
C23 H23 O6 4_455 0.950000 2.130000 3.078(5) 172.700000 ?
C37 H37C O12 2_664 0.980000 2.570000 3.539(6) 168.100000 ?
C38 H38C O2 4_565 0.980000 2.440000 3.381(7) 159.700000 ?
